data_7120181
loop_
_publ_author_name
'He, Yi'
'Li, Zhenghua'
'Tian, Guilong'
'Song, Liangliang'
'Van Meervelt, Luc'
'Van der Eycken, Erik V&#xFFFD;lery'

_publ_section_title
;
 Gold-catalyzed diastereoselective domino
 dearomatization/ipso-cyclization/aza-Michael sequence: A facile access to
 diverse fused azaspiro tetracyclic scaffolds
;
_journal_name_full 'Chem. Commun.'
_journal_paper_doi 10.1039/C7CC03152A
_journal_year 2017
_chemical_formula_moiety 'C28 H30 N2 O4'
_chemical_formula_sum 'C28 H30 N2 O4'
_chemical_formula_weight 458.54
_chemical_name_systematic
;
 ? 
;
_space_group_crystal_system orthorhombic
_space_group_IT_number 61
_space_group_name_Hall '-P 2ac 2ab'
_space_group_name_H-M_alt 'P b c a'
_symmetry_space_group_name_Hall '-P 2ac 2ab'
_symmetry_space_group_name_H-M 'P b c a'
_atom_sites_solution_hydrogens geom
_atom_sites_solution_primary direct
_audit_creation_date 2016-08-30
_audit_creation_method
;
Olex2 1.2
(compiled 2016.02.19 svn.r3266 for OlexSys, GUI svn.r5155)
;
_audit_update_record
;
2016-11-04 deposited with the CCDC.
2017-05-19 downloaded from the CCDC.
;
_cell_angle_alpha 90
_cell_angle_beta 90
_cell_angle_gamma 90
_cell_formula_units_Z 8
_cell_length_a 17.4289(10)
_cell_length_b 9.9800(5)
_cell_length_c 28.0460(14)
_cell_measurement_reflns_used 7855
_cell_measurement_temperature 293.8(3)
_cell_measurement_theta_max 27.2570
_cell_measurement_theta_min 2.8950
_cell_volume 4878.3(4)
_computing_cell_refinement 'CrysAlisPro 1.171.38.41 (Rigaku OD, 2015)'
_computing_data_collection 'CrysAlisPro 1.171.38.41 (Rigaku OD, 2015)'
_computing_data_reduction 'CrysAlisPro 1.171.38.41 (Rigaku OD, 2015)'
_computing_molecular_graphics 'Olex2 (Dolomanov et al., 2009)'
_computing_publication_material 'Olex2 (Dolomanov et al., 2009)'
_computing_structure_refinement 'ShelXL (Sheldrick, 2015)'
_computing_structure_solution 'ShelXS (Sheldrick, 2008)'
_diffrn_ambient_environment air
_diffrn_ambient_temperature 293.8(3)
_diffrn_detector 'CCD plate'
_diffrn_detector_area_resol_mean 15.9631
_diffrn_detector_type Eos
_diffrn_measured_fraction_theta_full 0.995
_diffrn_measured_fraction_theta_max 0.995
_diffrn_measurement_details
;
List of Runs (angles in degrees, time in seconds):

  # Type    Start    End  Width  t~exp~   \w     \q     \k     \f   Frames
#--------------------------------------------------------------------------
  1  \w    -20.00  25.00   1.00   52.27    --  -17.00 -99.00 -60.00   45
  2  \w    -86.00   4.00   1.00   52.27    --  -17.00 -57.00-120.00   90
  3  \w    -51.00  49.00   1.00   52.27    --   19.03 -77.00  90.00  100
  4  \w    -42.00  10.00   1.00   52.27    --  -17.00  38.00 -90.00   52
;
_diffrn_measurement_device 'four-circle diffractometer'
_diffrn_measurement_device_type 'SuperNova, Single source at offset, Eos'
_diffrn_measurement_method '\w scans'
_diffrn_orient_matrix_type 'CrysAlisPro convention (1999,Acta A55,543-557)'
_diffrn_orient_matrix_UB_11 -0.0315154000
_diffrn_orient_matrix_UB_12 0.0318022000
_diffrn_orient_matrix_UB_13 0.0113251000
_diffrn_orient_matrix_UB_21 0.0213843000
_diffrn_orient_matrix_UB_22 0.0040467000
_diffrn_orient_matrix_UB_23 0.0214539000
_diffrn_orient_matrix_UB_31 0.0144404000
_diffrn_orient_matrix_UB_32 0.0634302000
_diffrn_orient_matrix_UB_33 -0.0070626000
_diffrn_radiation_monochromator mirror
_diffrn_radiation_probe x-ray
_diffrn_radiation_type MoK\a
_diffrn_radiation_wavelength 0.71073
_diffrn_reflns_av_R_equivalents 0.0295
_diffrn_reflns_av_unetI/netI 0.0248
_diffrn_reflns_Laue_measured_fraction_full 0.995
_diffrn_reflns_Laue_measured_fraction_max 0.995
_diffrn_reflns_limit_h_max 21
_diffrn_reflns_limit_h_min -15
_diffrn_reflns_limit_k_max 11
_diffrn_reflns_limit_k_min -12
_diffrn_reflns_limit_l_max 35
_diffrn_reflns_limit_l_min -35
_diffrn_reflns_number 25978
_diffrn_reflns_point_group_measured_fraction_full 0.995
_diffrn_reflns_point_group_measured_fraction_max 0.995
_diffrn_reflns_theta_full 25.242
_diffrn_reflns_theta_max 26.372
_diffrn_reflns_theta_min 2.461
_diffrn_source 'micro-focus sealed X-ray tube'
_diffrn_source_type 'SuperNova (Mo) X-ray Source'
_exptl_absorpt_coefficient_mu 0.084
_exptl_absorpt_correction_T_max 1.00000
_exptl_absorpt_correction_T_min 0.68454
_exptl_absorpt_correction_type multi-scan
_exptl_absorpt_process_details
;
CrysAlisPro 1.171.38.41 (Rigaku Oxford Diffraction, 2015)
Empirical absorption correction using spherical harmonics,
 implemented in SCALE3 ABSPACK scaling algorithm.
;
_exptl_crystal_colour 'light brown'
_exptl_crystal_colour_modifier light
_exptl_crystal_colour_primary brown
_exptl_crystal_density_diffrn 1.249
_exptl_crystal_density_method 'not measured'
_exptl_crystal_description block
_exptl_crystal_F_000 1952
_exptl_crystal_size_max 0.3
_exptl_crystal_size_mid 0.15
_exptl_crystal_size_min 0.15
_refine_diff_density_max 0.995
_refine_diff_density_min -0.385
_refine_diff_density_rms 0.052
_refine_ls_extinction_method none
_refine_ls_goodness_of_fit_ref 1.045
_refine_ls_hydrogen_treatment constr
_refine_ls_matrix_type full
_refine_ls_number_parameters 312
_refine_ls_number_reflns 4965
_refine_ls_number_restraints 0
_refine_ls_restrained_S_all 1.045
_refine_ls_R_factor_all 0.1001
_refine_ls_R_factor_gt 0.0732
_refine_ls_shift/su_max 0.000
_refine_ls_shift/su_mean 0.000
_refine_ls_structure_factor_coef Fsqd
_refine_ls_weighting_details 'w=1/[\s^2^(Fo^2^)+(0.0999P)^2^+4.1794P] where P=(Fo^2^+2Fc^2^)/3'
_refine_ls_weighting_scheme calc
_refine_ls_wR_factor_gt 0.1971
_refine_ls_wR_factor_ref 0.2238
_reflns_Friedel_coverage 0.000
_reflns_number_gt 3457
_reflns_number_total 4965
_reflns_threshold_expression 'I > 2\s(I)'
_cod_data_source_file c7cc03152a2.cif
_cod_data_source_block ev2007
_cod_original_cell_volume 4878.4(4)
_cod_database_code 7120181
_chemical_oxdiff_formula 'C28 H30 N2 O4'
_chemical_oxdiff_usercomment HE-01
_shelx_space_group_comment
;
The symmetry employed for this shelxl refinement is uniquely defined
by the following loop, which should always be used as a source of
symmetry information in preference to the above space-group names.
They are only intended as comments.
;
_reflns_odcompleteness_completeness 99.71
_reflns_odcompleteness_iscentric 1
_reflns_odcompleteness_theta 26.32
_olex2_refinement_description
;
1. Fixed Uiso
 At 1.2 times of:
  All C(H) groups, All C(H,H) groups
 At 1.5 times of:
  All C(H,H,H) groups
2.a Ternary CH refined with riding coordinates:
 C2(H2), C4(H4)
2.b Secondary CH2 refined with riding coordinates:
 C13(H13A,H13B), C23(H23A,H23B)
2.c Aromatic/amide H refined with riding coordinates:
 C17(H17), C18(H18), C19(H19), C20(H20), C25(H25), C26(H26), C28(H28),
 C29(H29), C33(H33)
2.d Idealised Me refined as rotating group:
 C10(H10A,H10B,H10C), C11(H11A,H11B,H11C), C12(H12A,H12B,H12C), C31(H31A,H31B,
 H31C), C34(H34A,H34B,H34C)
;
_shelx_shelxl_version_number 2014/7
_olex2_date_sample_data_collection 2016-08-29
_olex2_submission_special_instructions 'No special instructions were received'
_oxdiff_exptl_absorpt_empirical_details
;
Empirical correction (ABSPACK) includes:
- Absorption correction using spherical harmonics
- Frame scaling
;
_oxdiff_exptl_absorpt_empirical_full_max 1.369
_oxdiff_exptl_absorpt_empirical_full_min 0.750

loop_
_space_group_symop_operation_xyz
'x, y, z'
'-x+1/2, -y, z+1/2'
'x+1/2, -y+1/2, -z'
'-x, y+1/2, -z+1/2'
'-x, -y, -z'
'x-1/2, y, -z-1/2'
'-x-1/2, y-1/2, z'
'x, -y-1/2, z-1/2'

loop_
_atom_site_label
_atom_site_type_symbol
_atom_site_fract_x
_atom_site_fract_y
_atom_site_fract_z
_atom_site_U_iso_or_equiv
_atom_site_adp_type
_atom_site_occupancy
_atom_site_site_symmetry_order
_atom_site_calc_flag
_atom_site_refinement_flags_posn
N1 N 0.14476(12) 0.3054(2) 0.44866(7) 0.0401(5) Uani 1 1 d .
C2 C 0.08849(14) 0.1966(2) 0.44272(8) 0.0361(5) Uani 1 1 d .
H2 H 0.0389 0.2232 0.4562 0.043 Uiso 1 1 calc R
C3 C 0.08227(15) 0.1822(2) 0.38804(8) 0.0395(6) Uani 1 1 d .
C4 C 0.16404(16) 0.2242(3) 0.37101(9) 0.0465(6) Uani 1 1 d .
H4 H 0.1969 0.1471 0.3638 0.056 Uiso 1 1 calc R
C5 C 0.19511(16) 0.3097(3) 0.41216(9) 0.0458(6) Uani 1 1 d .
N6 N 0.15232(17) 0.3102(3) 0.33021(8) 0.0608(7) Uani 1 1 d .
C7 C 0.0813(2) 0.3625(3) 0.32903(10) 0.0648(9) Uani 1 1 d .
C8 C 0.03327(18) 0.2919(3) 0.36563(9) 0.0506(7) Uani 1 1 d .
C9 C 0.15362(16) 0.3893(3) 0.49222(9) 0.0458(6) Uani 1 1 d .
C10 C 0.1546(2) 0.5355(3) 0.47653(14) 0.0682(9) Uani 1 1 d .
H10A H 0.1956 0.5492 0.4542 0.102 Uiso 1 1 calc GR
H10B H 0.1624 0.5920 0.5038 0.102 Uiso 1 1 calc GR
H10C H 0.1066 0.5575 0.4617 0.102 Uiso 1 1 calc GR
C11 C 0.22718(19) 0.3493(4) 0.51808(11) 0.0627(8) Uani 1 1 d .
H11A H 0.2229 0.2584 0.5290 0.094 Uiso 1 1 calc GR
H11B H 0.2350 0.4075 0.5449 0.094 Uiso 1 1 calc GR
H11C H 0.2699 0.3569 0.4966 0.094 Uiso 1 1 calc GR
C12 C 0.0853(2) 0.3674(3) 0.52549(12) 0.0645(9) Uani 1 1 d .
H12A H 0.0387 0.3898 0.5091 0.097 Uiso 1 1 calc GR
H12B H 0.0907 0.4234 0.5531 0.097 Uiso 1 1 calc GR
H12C H 0.0837 0.2751 0.5352 0.097 Uiso 1 1 calc GR
C13 C 0.11671(16) 0.0683(3) 0.46630(9) 0.0434(6) Uani 1 1 d .
H13A H 0.1704 0.0559 0.4584 0.052 Uiso 1 1 calc R
H13B H 0.1132 0.0788 0.5006 0.052 Uiso 1 1 calc R
C14 C 0.07367(15) -0.0548(3) 0.45221(9) 0.0442(6) Uani 1 1 d .
C15 C 0.05592(15) -0.0672(2) 0.40076(9) 0.0425(6) Uani 1 1 d .
C16 C 0.05926(14) 0.0441(2) 0.37061(9) 0.0406(6) Uani 1 1 d .
C17 C 0.04126(18) 0.0243(3) 0.32275(10) 0.0550(7) Uani 1 1 d .
H17 H 0.0403 0.0976 0.3023 0.066 Uiso 1 1 calc R
C18 C 0.0248(2) -0.1011(3) 0.30489(11) 0.0654(9) Uani 1 1 d .
H18 H 0.0146 -0.1116 0.2726 0.078 Uiso 1 1 calc R
C19 C 0.0233(2) -0.2106(3) 0.33452(13) 0.0655(9) Uani 1 1 d .
H19 H 0.0127 -0.2952 0.3224 0.079 Uiso 1 1 calc R
C20 C 0.03780(18) -0.1937(3) 0.38252(11) 0.0554(7) Uani 1 1 d .
H20 H 0.0355 -0.2671 0.4029 0.066 Uiso 1 1 calc R
O21 O 0.05725(14) -0.1407(2) 0.48097(8) 0.0650(6) Uani 1 1 d .
O22 O 0.25400(12) 0.3756(2) 0.40961(7) 0.0629(6) Uani 1 1 d .
C23 C 0.2149(3) 0.3489(4) 0.29846(11) 0.0821(12) Uani 1 1 d .
H23A H 0.2617 0.3578 0.3169 0.098 Uiso 1 1 calc R
H23B H 0.2034 0.4356 0.2846 0.098 Uiso 1 1 calc R
C24 C 0.2279(2) 0.2493(4) 0.25911(10) 0.0640(9) Uani 1 1 d .
C25 C 0.3009(3) 0.2016(5) 0.24492(15) 0.0907(13) Uani 1 1 d .
H25 H 0.3449 0.2303 0.2606 0.109 Uiso 1 1 calc R
C26 C 0.3061(3) 0.1092(4) 0.20645(14) 0.0858(12) Uani 1 1 d .
H26 H 0.3542 0.0770 0.1979 0.103 Uiso 1 1 calc R
C27 C 0.2469(3) 0.0678(4) 0.18276(14) 0.0878(12) Uani 1 1 d .
C28 C 0.1791(3) 0.1100(5) 0.19671(17) 0.1084(16) Uani 1 1 d .
H28 H 0.1360 0.0784 0.1807 0.130 Uiso 1 1 calc R
C29 C 0.1684(2) 0.1975(5) 0.23342(14) 0.0867(12) Uani 1 1 d .
H29 H 0.1187 0.2230 0.2413 0.104 Uiso 1 1 calc R
O30 O 0.2494(2) -0.0213(4) 0.14327(11) 0.1181(12) Uani 1 1 d .
C31 C 0.3148(4) -0.0828(6) 0.1327(2) 0.131(2) Uani 1 1 d .
H31A H 0.3153 -0.1056 0.0995 0.197 Uiso 1 1 calc GR
H31B H 0.3193 -0.1630 0.1514 0.197 Uiso 1 1 calc GR
H31C H 0.3571 -0.0244 0.1396 0.197 Uiso 1 1 calc GR
O32 O 0.0584(2) 0.4497(2) 0.30142(9) 0.0971(10) Uani 1 1 d .
C33 C -0.0392(2) 0.3205(3) 0.37222(12) 0.0654(9) Uani 1 1 d .
H33 H -0.0582 0.3922 0.3547 0.078 Uiso 1 1 calc R
C34 C -0.0952(2) 0.2523(5) 0.40445(14) 0.0832(12) Uani 1 1 d .
H34A H -0.1435 0.2428 0.3884 0.125 Uiso 1 1 calc GR
H34B H -0.1021 0.3049 0.4328 0.125 Uiso 1 1 calc GR
H34C H -0.0760 0.1653 0.4129 0.125 Uiso 1 1 calc GR

loop_
_atom_site_aniso_label
_atom_site_aniso_U_11
_atom_site_aniso_U_22
_atom_site_aniso_U_33
_atom_site_aniso_U_23
_atom_site_aniso_U_13
_atom_site_aniso_U_12
N1 0.0433(12) 0.0408(11) 0.0360(10) -0.0023(8) 0.0008(8) -0.0056(9)
C2 0.0363(13) 0.0358(12) 0.0360(11) 0.0001(9) -0.0020(9) -0.0036(10)
C3 0.0446(14) 0.0369(12) 0.0369(12) 0.0017(10) -0.0034(10) 0.0013(11)
C4 0.0573(16) 0.0457(14) 0.0366(12) -0.0008(11) 0.0047(11) -0.0093(12)
C5 0.0484(16) 0.0484(14) 0.0406(13) -0.0011(11) 0.0029(11) -0.0080(13)
N6 0.086(2) 0.0581(15) 0.0380(12) 0.0073(11) 0.0015(12) -0.0160(14)
C7 0.114(3) 0.0413(15) 0.0395(14) 0.0052(12) -0.0136(16) -0.0082(17)
C8 0.071(2) 0.0396(14) 0.0409(14) -0.0022(11) -0.0156(13) 0.0086(13)
C9 0.0486(15) 0.0450(14) 0.0439(13) -0.0088(11) 0.0021(11) -0.0057(12)
C10 0.072(2) 0.0450(16) 0.087(2) -0.0084(16) 0.0106(18) -0.0043(15)
C11 0.064(2) 0.077(2) 0.0476(15) -0.0053(15) -0.0095(13) -0.0078(17)
C12 0.068(2) 0.0655(19) 0.0597(18) -0.0224(15) 0.0175(15) -0.0144(16)
C13 0.0464(15) 0.0452(14) 0.0386(12) 0.0053(11) -0.0053(11) 0.0014(11)
C14 0.0447(14) 0.0394(13) 0.0485(14) 0.0063(11) 0.0012(11) 0.0020(11)
C15 0.0410(14) 0.0366(13) 0.0498(14) -0.0015(11) -0.0001(11) -0.0013(11)
C16 0.0392(13) 0.0395(13) 0.0431(13) -0.0026(10) -0.0032(10) -0.0001(10)
C17 0.070(2) 0.0513(16) 0.0442(15) -0.0038(12) -0.0102(13) -0.0030(14)
C18 0.081(2) 0.0640(19) 0.0516(17) -0.0163(15) -0.0089(15) -0.0065(17)
C19 0.072(2) 0.0490(17) 0.075(2) -0.0189(15) -0.0052(17) -0.0080(15)
C20 0.0607(18) 0.0393(14) 0.0661(18) -0.0049(13) -0.0010(14) -0.0013(13)
O21 0.0807(16) 0.0533(12) 0.0608(13) 0.0169(10) 0.0004(11) -0.0142(11)
O22 0.0544(12) 0.0804(15) 0.0540(11) -0.0083(11) 0.0098(9) -0.0276(11)
C23 0.117(3) 0.086(2) 0.0436(16) 0.0036(16) 0.0120(17) -0.052(2)
C24 0.071(2) 0.079(2) 0.0423(15) 0.0157(15) 0.0012(14) -0.0185(18)
C25 0.081(3) 0.117(3) 0.074(2) 0.024(2) -0.021(2) -0.017(2)
C26 0.100(3) 0.096(3) 0.061(2) 0.010(2) 0.018(2) 0.025(2)
C27 0.122(4) 0.080(3) 0.061(2) 0.0057(19) -0.006(2) -0.006(3)
C28 0.104(4) 0.131(4) 0.090(3) -0.045(3) 0.021(3) -0.014(3)
C29 0.073(2) 0.115(3) 0.072(2) -0.026(2) 0.0055(19) -0.011(2)
O30 0.143(3) 0.134(3) 0.0771(19) -0.027(2) 0.0046(19) 0.011(2)
C31 0.193(6) 0.094(4) 0.107(4) -0.017(3) 0.007(4) 0.027(4)
O32 0.170(3) 0.0577(14) 0.0639(15) 0.0224(12) -0.0295(16) -0.0010(16)
C33 0.078(2) 0.0615(19) 0.0569(18) -0.0084(15) -0.0212(16) 0.0245(17)
C34 0.058(2) 0.113(3) 0.078(2) -0.024(2) -0.0113(18) 0.022(2)

loop_
_atom_type_symbol
_atom_type_description
_atom_type_scat_dispersion_real
_atom_type_scat_dispersion_imag
_atom_type_scat_source
C C 0.0033 0.0016 'International Tables Vol C Tables 4.2.6.8 and 6.1.1.4'
H H 0.0000 0.0000 'International Tables Vol C Tables 4.2.6.8 and 6.1.1.4'
N N 0.0061 0.0033 'International Tables Vol C Tables 4.2.6.8 and 6.1.1.4'
O O 0.0106 0.0060 'International Tables Vol C Tables 4.2.6.8 and 6.1.1.4'

loop_
_geom_angle_atom_site_label_1
_geom_angle_atom_site_label_2
_geom_angle_atom_site_label_3
_geom_angle
C2 N1 C9 125.20(19)
C5 N1 C2 111.8(2)
C5 N1 C9 122.5(2)
N1 C2 H2 110.2
N1 C2 C3 103.17(18)
N1 C2 C13 110.83(19)
C3 C2 H2 110.2
C13 C2 H2 110.2
C13 C2 C3 112.07(19)
C2 C3 C4 102.41(19)
C8 C3 C2 112.5(2)
C8 C3 C4 101.1(2)
C16 C3 C2 115.0(2)
C16 C3 C4 112.8(2)
C16 C3 C8 111.8(2)
C3 C4 H4 112.7
C5 C4 C3 104.0(2)
C5 C4 H4 112.7
N6 C4 C3 105.8(2)
N6 C4 H4 112.7
N6 C4 C5 108.4(2)
N1 C5 C4 108.9(2)
O22 C5 N1 127.5(2)
O22 C5 C4 123.5(2)
C4 N6 C23 122.3(3)
C7 N6 C4 112.4(2)
C7 N6 C23 124.8(3)
N6 C7 C8 108.3(2)
O32 C7 N6 126.0(4)
O32 C7 C8 125.6(4)
C7 C8 C3 107.9(3)
C33 C8 C3 129.8(3)
C33 C8 C7 122.2(3)
N1 C9 C10 107.6(2)
N1 C9 C11 109.3(2)
N1 C9 C12 109.9(2)
C10 C9 C11 112.2(3)
C10 C9 C12 108.8(3)
C11 C9 C12 109.1(3)
C9 C10 H10A 109.5
C9 C10 H10B 109.5
C9 C10 H10C 109.5
H10A C10 H10B 109.5
H10A C10 H10C 109.5
H10B C10 H10C 109.5
C9 C11 H11A 109.5
C9 C11 H11B 109.5
C9 C11 H11C 109.5
H11A C11 H11B 109.5
H11A C11 H11C 109.5
H11B C11 H11C 109.5
C9 C12 H12A 109.5
C9 C12 H12B 109.5
C9 C12 H12C 109.5
H12A C12 H12B 109.5
H12A C12 H12C 109.5
H12B C12 H12C 109.5
C2 C13 H13A 108.6
C2 C13 H13B 108.6
H13A C13 H13B 107.6
C14 C13 C2 114.5(2)
C14 C13 H13A 108.6
C14 C13 H13B 108.6
C15 C14 C13 115.6(2)
O21 C14 C13 121.7(2)
O21 C14 C15 122.7(2)
C16 C15 C14 121.0(2)
C16 C15 C20 120.4(2)
C20 C15 C14 118.6(2)
C15 C16 C3 122.6(2)
C17 C16 C3 120.0(2)
C17 C16 C15 117.4(2)
C16 C17 H17 119.1
C18 C17 C16 121.8(3)
C18 C17 H17 119.1
C17 C18 H18 119.8
C19 C18 C17 120.4(3)
C19 C18 H18 119.8
C18 C19 H19 120.3
C18 C19 C20 119.3(3)
C20 C19 H19 120.3
C15 C20 H20 119.7
C19 C20 C15 120.6(3)
C19 C20 H20 119.7
N6 C23 H23A 109.1
N6 C23 H23B 109.1
N6 C23 C24 112.7(3)
H23A C23 H23B 107.8
C24 C23 H23A 109.1
C24 C23 H23B 109.1
C25 C24 C23 124.4(3)
C29 C24 C23 121.6(4)
C29 C24 C25 114.0(4)
C24 C25 H25 120.4
C24 C25 C26 119.3(4)
C26 C25 H25 120.4
C25 C26 H26 118.5
C27 C26 C25 123.0(4)
C27 C26 H26 118.5
C26 C27 C28 117.5(4)
C26 C27 O30 125.1(5)
C28 C27 O30 117.4(5)
C27 C28 H28 118.2
C27 C28 C29 123.5(5)
C29 C28 H28 118.2
C24 C29 H29 118.7
C28 C29 C24 122.6(4)
C28 C29 H29 118.7
C31 O30 C27 119.4(5)
O30 C31 H31A 109.5
O30 C31 H31B 109.5
O30 C31 H31C 109.5
H31A C31 H31B 109.5
H31A C31 H31C 109.5
H31B C31 H31C 109.5
C8 C33 H33 116.0
C8 C33 C34 128.1(3)
C34 C33 H33 116.0
C33 C34 H34A 109.5
C33 C34 H34B 109.5
C33 C34 H34C 109.5
H34A C34 H34B 109.5
H34A C34 H34C 109.5
H34B C34 H34C 109.5

loop_
_geom_bond_atom_site_label_1
_geom_bond_atom_site_label_2
_geom_bond_distance
N1 C2 1.472(3)
N1 C5 1.349(3)
N1 C9 1.489(3)
C2 H2 0.9800
C2 C3 1.544(3)
C2 C13 1.523(3)
C3 C4 1.560(4)
C3 C8 1.524(3)
C3 C16 1.516(3)
C4 H4 0.9800
C4 C5 1.534(4)
C4 N6 1.444(3)
C5 O22 1.221(3)
N6 C7 1.345(5)
N6 C23 1.460(4)
C7 C8 1.500(5)
C7 O32 1.231(4)
C8 C33 1.308(5)
C9 C10 1.525(4)
C9 C11 1.526(4)
C9 C12 1.528(4)
C10 H10A 0.9600
C10 H10B 0.9600
C10 H10C 0.9600
C11 H11A 0.9600
C11 H11B 0.9600
C11 H11C 0.9600
C12 H12A 0.9600
C12 H12B 0.9600
C12 H12C 0.9600
C13 H13A 0.9700
C13 H13B 0.9700
C13 C14 1.493(4)
C14 C15 1.481(4)
C14 O21 1.211(3)
C15 C16 1.397(4)
C15 C20 1.398(4)
C16 C17 1.393(4)
C17 H17 0.9300
C17 C18 1.378(4)
C18 H18 0.9300
C18 C19 1.373(5)
C19 H19 0.9300
C19 C20 1.380(5)
C20 H20 0.9300
C23 H23A 0.9700
C23 H23B 0.9700
C23 C24 1.502(5)
C24 C25 1.415(6)
C24 C29 1.364(5)
C25 H25 0.9300
C25 C26 1.422(6)
C26 H26 0.9300
C26 C27 1.295(6)
C27 C28 1.314(7)
C27 O30 1.421(5)
C28 H28 0.9300
C28 C29 1.363(6)
C29 H29 0.9300
O30 C31 1.327(7)
C31 H31A 0.9600
C31 H31B 0.9600
C31 H31C 0.9600
C33 H33 0.9300
C33 C34 1.494(6)
C34 H34A 0.9600
C34 H34B 0.9600
C34 H34C 0.9600

loop_
_geom_torsion_atom_site_label_1
_geom_torsion_atom_site_label_2
_geom_torsion_atom_site_label_3
_geom_torsion_atom_site_label_4
_geom_torsion
N1 C2 C3 C4 30.3(2)
N1 C2 C3 C8 -77.4(2)
N1 C2 C3 C16 153.0(2)
N1 C2 C13 C14 -165.7(2)
C2 N1 C5 C4 14.6(3)
C2 N1 C5 O22 -169.5(3)
C2 N1 C9 C10 -130.5(3)
C2 N1 C9 C11 107.4(3)
C2 N1 C9 C12 -12.2(4)
C2 C3 C4 C5 -22.5(2)
C2 C3 C4 N6 -136.6(2)
C2 C3 C8 C7 123.0(2)
C2 C3 C8 C33 -61.7(4)
C2 C3 C16 C15 -9.9(3)
C2 C3 C16 C17 170.9(2)
C2 C13 C14 C15 43.1(3)
C2 C13 C14 O21 -139.6(3)
C3 C2 C13 C14 -51.0(3)
C3 C4 C5 N1 6.0(3)
C3 C4 C5 O22 -170.0(3)
C3 C4 N6 C7 20.5(3)
C3 C4 N6 C23 -167.6(3)
C3 C8 C33 C34 0.3(5)
C3 C16 C17 C18 175.9(3)
C4 C3 C8 C7 14.5(3)
C4 C3 C8 C33 -170.2(3)
C4 C3 C16 C15 107.1(3)
C4 C3 C16 C17 -72.2(3)
C4 N6 C7 C8 -11.0(3)
C4 N6 C7 O32 171.6(3)
C4 N6 C23 C24 87.2(4)
C5 N1 C2 C3 -29.2(3)
C5 N1 C2 C13 90.9(2)
C5 N1 C9 C10 58.6(3)
C5 N1 C9 C11 -63.5(3)
C5 N1 C9 C12 176.9(3)
C5 C4 N6 C7 -90.5(3)
C5 C4 N6 C23 81.3(3)
N6 C4 C5 N1 118.3(3)
N6 C4 C5 O22 -57.8(4)
N6 C7 C8 C3 -3.3(3)
N6 C7 C8 C33 -179.1(3)
N6 C23 C24 C25 -134.7(4)
N6 C23 C24 C29 45.8(5)
C7 N6 C23 C24 -102.0(4)
C7 C8 C33 C34 175.0(3)
C8 C3 C4 C5 93.8(2)
C8 C3 C4 N6 -20.4(2)
C8 C3 C16 C15 -139.8(3)
C8 C3 C16 C17 41.0(3)
C9 N1 C2 C3 159.1(2)
C9 N1 C2 C13 -80.8(3)
C9 N1 C5 C4 -173.4(2)
C9 N1 C5 O22 2.5(4)
C13 C2 C3 C4 -88.9(2)
C13 C2 C3 C8 163.3(2)
C13 C2 C3 C16 33.8(3)
C13 C14 C15 C16 -17.6(4)
C13 C14 C15 C20 160.6(2)
C14 C15 C16 C3 1.1(4)
C14 C15 C16 C17 -179.6(3)
C14 C15 C20 C19 -177.9(3)
C15 C16 C17 C18 -3.5(4)
C16 C3 C4 C5 -146.7(2)
C16 C3 C4 N6 99.2(2)
C16 C3 C8 C7 -105.7(3)
C16 C3 C8 C33 69.6(4)
C16 C15 C20 C19 0.3(4)
C16 C17 C18 C19 2.1(5)
C17 C18 C19 C20 0.6(5)
C18 C19 C20 C15 -1.8(5)
C20 C15 C16 C3 -177.0(2)
C20 C15 C16 C17 2.3(4)
O21 C14 C15 C16 165.1(3)
O21 C14 C15 C20 -16.7(4)
C23 N6 C7 C8 177.4(3)
C23 N6 C7 O32 0.0(5)
C23 C24 C25 C26 -178.7(3)
C23 C24 C29 C28 178.1(4)
C24 C25 C26 C27 1.4(6)
C25 C24 C29 C28 -1.4(6)
C25 C26 C27 C28 -2.9(7)
C25 C26 C27 O30 178.1(4)
C26 C27 C28 C29 2.3(8)
C26 C27 O30 C31 9.6(7)
C27 C28 C29 C24 -0.1(8)
C28 C27 O30 C31 -169.4(5)
C29 C24 C25 C26 0.8(5)
O30 C27 C28 C29 -178.7(5)
O32 C7 C8 C3 174.0(3)
O32 C7 C8 C33 -1.7(5)
